data_1558793
loop_
_publ_author_name
'O&#x2019;SHEA, Donal F.'
'SOMMER, Roger D.'
'TANIGUCHI, Masahiko'
'LINDSEY, Jonathan S.'

_publ_section_title
;
 Crystal Structure of 1,9-Dibromo-5-phenyldipyrrin, Tetrapyrrole Synthesis
 Derivative and Free Base Ligand of BODIPY Building Blocks
;
_journal_issue 0
_journal_name_full 'X-ray Structure Analysis Online'
_journal_page_first 21
_journal_page_last 22
_journal_paper_doi 10.2116/xraystruct.36.21
_journal_volume 36
_journal_year 2020
_chemical_formula_moiety 'C15 H10 Br2 N2'
_chemical_formula_sum 'C15 H10 Br2 N2'
_chemical_formula_weight 378.07
_chemical_name_common Integration
_space_group_crystal_system monoclinic
_space_group_IT_number 14
_space_group_name_Hall '-P 2ybc'
_space_group_name_H-M_alt 'P 1 21/c 1'
_atom_sites_solution_hydrogens mixed
_atom_sites_solution_primary direct
_cell_angle_alpha 90
_cell_angle_beta 118.8050(10)
_cell_angle_gamma 90
_cell_formula_units_Z 4
_cell_length_a 9.94150(10)
_cell_length_b 15.8691(3)
_cell_length_c 10.2160(2)
_cell_measurement_reflns_used 9965
_cell_measurement_temperature 566.(2)
_cell_measurement_theta_max 23.1109
_cell_measurement_theta_min 2.5670
_cell_volume 1412.28(4)
_computing_data_reduction
;
Bruker-Nonius, SAINT+ version 7.07B, (2004), Bruker-Nonius, Madison, WI 53711,
USA
;
_computing_molecular_graphics 'shelXle (C.B. Huebschle, rev 958)'
_computing_structure_refinement 'SHELXL-2018/3 (Sheldrick, 2018)'
_diffrn_ambient_temperature 566.(2)
_diffrn_detector_area_resol_mean 8.3333
_diffrn_measured_fraction_theta_full 1.000
_diffrn_measured_fraction_theta_max 1.000
_diffrn_measurement_device_type 'Bruker-Nonius X8 Kappa APEX II'
_diffrn_measurement_method 'phi and omega scans'
_diffrn_radiation_monochromator graphite
_diffrn_radiation_type MoK\a
_diffrn_radiation_wavelength 0.71070
_diffrn_reflns_av_R_equivalents 0.0326
_diffrn_reflns_av_unetI/netI 0.0114
_diffrn_reflns_limit_h_max 12
_diffrn_reflns_limit_h_min -12
_diffrn_reflns_limit_k_max 19
_diffrn_reflns_limit_k_min -19
_diffrn_reflns_limit_l_max 12
_diffrn_reflns_limit_l_min -12
_diffrn_reflns_number 84002
_diffrn_reflns_theta_full 26.37
_diffrn_reflns_theta_max 26.37
_diffrn_reflns_theta_min 2.34
_diffrn_source 'fine-focus sealed tube'
_exptl_absorpt_coefficient_mu 5.726
_exptl_absorpt_correction_T_max 0.50
_exptl_absorpt_correction_T_min 0.30
_exptl_absorpt_correction_type multi-scan
_exptl_absorpt_process_details
;
Bruker--Nonius, SADABS version 2.10, (2004), Bruker--Nonius, Madison, WI 53711,
USA
;
_exptl_crystal_colour brown-gold
_exptl_crystal_density_diffrn 1.778
_exptl_crystal_density_method 'not measured'
_exptl_crystal_description prism
_exptl_crystal_F_000 736
_exptl_crystal_size_max 0.280
_exptl_crystal_size_mid 0.160
_exptl_crystal_size_min 0.140
_refine_diff_density_max 0.710
_refine_diff_density_min -0.561
_refine_ls_extinction_method none
_refine_ls_goodness_of_fit_ref 1.032
_refine_ls_hydrogen_treatment mixed
_refine_ls_matrix_type full
_refine_ls_number_parameters 175
_refine_ls_number_reflns 2896
_refine_ls_number_restraints 1
_refine_ls_restrained_S_all 1.033
_refine_ls_R_factor_all 0.0380
_refine_ls_R_factor_gt 0.0266
_refine_ls_shift/su_max 0.000
_refine_ls_shift/su_mean 0.000
_refine_ls_structure_factor_coef Fsqd
_refine_ls_weighting_details 'w=1/[\s^2^(Fo^2^)+(0.0252P)^2^+1.3245P] where P=(Fo^2^+2Fc^2^)/3'
_refine_ls_weighting_scheme calc
_refine_ls_wR_factor_gt 0.0599
_refine_ls_wR_factor_ref 0.0653
_reflns_number_gt 2376
_reflns_number_total 2896
_reflns_threshold_expression 'I > 2\s(I)'
_cod_data_source_file 36_21_1.txt
_cod_data_source_block x06037
_cod_depositor_comments 'Adding full bibliography for 1558793.cif.'
_cod_database_code 1558793

loop_
_space_group_symop_operation_xyz
'x, y, z'
'-x, y+1/2, -z+1/2'
'-x, -y, -z'
'x, -y-1/2, z-1/2'

loop_
_atom_site_type_symbol
_atom_site_label
_atom_site_fract_x
_atom_site_fract_y
_atom_site_fract_z
_atom_site_U_iso_or_equiv
_atom_site_adp_type
_atom_site_calc_flag
_atom_site_refinement_flags_adp
_atom_site_refinement_flags_occupancy
_atom_site_refinement_flags_posn
_atom_site_occupancy
_atom_site_disorder_assembly
_atom_site_disorder_group
Br Br1 0.44570(3) 0.09609(2) 0.23201(4) 0.06069(11) Uani d . . . 1 . .
Br Br2 -0.20409(4) 0.27683(2) -0.14161(4) 0.06884(12) Uani d . . . 1 . .
N N1 0.1611(2) 0.05859(13) 0.1894(2) 0.0396(5) Uani d . . . 1 . .
N N2 -0.1072(2) 0.13589(14) 0.0502(2) 0.0424(5) Uani d . . D 1 . .
H H2 -0.016(2) 0.1405(18) 0.065(3) 0.051 Uiso d U . D 1 . .
C C1 0.2998(3) 0.03267(17) 0.2501(3) 0.0422(6) Uani d . . . 1 . .
C C2 0.3286(3) -0.04388(17) 0.3337(3) 0.0478(6) Uani d . . . 1 . .
H H2A 0.421634 -0.072259 0.384515 0.057 Uiso calc U . R 1 . .
C C3 0.1960(3) -0.06584(17) 0.3236(3) 0.0442(6) Uani d . . . 1 . .
H H3 0.176154 -0.112543 0.366621 0.053 Uiso calc U . R 1 . .
C C4 0.0895(3) -0.00287(15) 0.2329(3) 0.0378(5) Uani d . . . 1 . .
C C5 -0.0595(3) 0.00335(15) 0.1954(3) 0.0373(5) Uani d . . . 1 . .
C C6 -0.1547(3) 0.07023(16) 0.1071(3) 0.0393(5) Uani d . . . 1 . .
C C7 -0.3082(3) 0.08222(18) 0.0529(3) 0.0491(6) Uani d . . . 1 . .
H H7 -0.373185 0.0483 0.071779 0.059 Uiso calc U . R 1 . .
C C8 -0.3507(3) 0.1545(2) -0.0363(3) 0.0548(7) Uani d . . . 1 . .
H H8 -0.448839 0.177393 -0.087099 0.066 Uiso calc U . R 1 . .
C C9 -0.2242(3) 0.18501(18) -0.0353(3) 0.0489(6) Uani d . . . 1 . .
C C10 -0.1253(3) -0.06392(16) 0.2490(3) 0.0396(5) Uani d . . . 1 . .
C C11 -0.1775(3) -0.04491(18) 0.3515(3) 0.0487(6) Uani d . . . 1 . .
H H11 -0.172631 0.010235 0.384366 0.058 Uiso calc U . R 1 . .
C C12 -0.2360(3) -0.1076(2) 0.4038(3) 0.0575(7) Uani d . . . 1 . .
H H12 -0.269012 -0.094949 0.472682 0.069 Uiso calc U . R 1 . .
C C13 -0.2451(3) -0.1890(2) 0.3531(3) 0.0595(8) Uani d . . . 1 . .
H H13 -0.2852 -0.23116 0.387486 0.071 Uiso calc U . R 1 . .
C C14 -0.1949(3) -0.20866(18) 0.2508(4) 0.0588(8) Uani d . . . 1 . .
H H14 -0.201619 -0.263782 0.217233 0.071 Uiso calc U . R 1 . .
C C15 -0.1350(3) -0.14636(17) 0.1990(3) 0.0504(6) Uani d . . . 1 . .
H H15 -0.101359 -0.15959 0.130831 0.06 Uiso calc U . R 1 . .

loop_
_atom_site_aniso_label
_atom_site_aniso_U_11
_atom_site_aniso_U_22
_atom_site_aniso_U_33
_atom_site_aniso_U_12
_atom_site_aniso_U_13
_atom_site_aniso_U_23
Br1 0.04037(15) 0.0654(2) 0.0826(2) -0.00023(13) 0.03464(15) 0.00717(15)
Br2 0.0878(2) 0.0578(2) 0.0693(2) 0.02859(17) 0.04454(19) 0.02133(15)
N1 0.0331(10) 0.0439(11) 0.0449(12) 0.0033(9) 0.0213(9) 0.0013(9)
N2 0.0374(11) 0.0455(12) 0.0466(12) 0.0067(10) 0.0221(10) 0.0041(10)
C1 0.0361(13) 0.0489(15) 0.0454(14) -0.0005(11) 0.0226(11) -0.0036(11)
C2 0.0377(13) 0.0497(15) 0.0530(16) 0.0099(11) 0.0194(12) 0.0034(12)
C3 0.0462(14) 0.0415(13) 0.0463(14) 0.0050(11) 0.0235(12) 0.0033(11)
C4 0.0384(12) 0.0392(13) 0.0387(12) 0.0019(10) 0.0210(11) -0.0024(10)
C5 0.0385(12) 0.0394(13) 0.0378(12) -0.0008(10) 0.0213(10) -0.0067(10)
C6 0.0368(12) 0.0431(13) 0.0402(13) 0.0033(10) 0.0204(11) -0.0038(11)
C7 0.0381(13) 0.0599(17) 0.0531(16) 0.0011(12) 0.0250(12) -0.0080(13)
C8 0.0400(14) 0.0706(19) 0.0501(16) 0.0165(13) 0.0186(12) -0.0028(14)
C9 0.0534(15) 0.0514(15) 0.0423(14) 0.0145(13) 0.0234(12) 0.0032(12)
C10 0.0348(12) 0.0433(13) 0.0405(13) -0.0015(10) 0.0180(11) -0.0012(11)
C11 0.0506(15) 0.0493(15) 0.0529(16) -0.0077(12) 0.0302(13) -0.0064(12)
C12 0.0569(17) 0.068(2) 0.0583(18) -0.0114(14) 0.0366(15) -0.0018(15)
C13 0.0530(16) 0.0602(19) 0.0610(18) -0.0140(14) 0.0241(15) 0.0076(15)
C14 0.0608(18) 0.0400(15) 0.0660(19) -0.0065(13) 0.0229(16) -0.0026(13)
C15 0.0524(15) 0.0478(15) 0.0559(16) -0.0021(12) 0.0300(13) -0.0080(13)

loop_
_atom_type_symbol
_atom_type_description
_atom_type_scat_dispersion_real
_atom_type_scat_dispersion_imag
_atom_type_scat_source
C C 0.0033 0.0016 'International Tables Vol C Tables 4.2.6.8 and 6.1.1.4'
H H 0.0000 0.0000 'International Tables Vol C Tables 4.2.6.8 and 6.1.1.4'
Br Br -0.2901 2.4595 'International Tables Vol C Tables 4.2.6.8 and 6.1.1.4'
N N 0.0061 0.0033 'International Tables Vol C Tables 4.2.6.8 and 6.1.1.4'

loop_
_geom_angle_atom_site_label_1
_geom_angle_atom_site_label_2
_geom_angle_atom_site_label_3
_geom_angle_site_symmetry_1
_geom_angle_site_symmetry_3
_geom_angle
_geom_angle_publ_flag
C1 N1 C4 . . 102.5(2) ?
C9 N2 C6 . . 110.6(2) ?
C9 N2 H2 . . 126.(2) ?
C6 N2 H2 . . 123.(2) ?
N1 C1 C2 . . 115.0(2) ?
N1 C1 Br1 . . 119.5(2) ?
C2 C1 Br1 . . 125.49(18) ?
C3 C2 C1 . . 105.8(2) ?
C3 C2 H2A . . 127.1 ?
C1 C2 H2A . . 127.1 ?
C2 C3 C4 . . 105.5(2) ?
C2 C3 H3 . . 127.3 ?
C4 C3 H3 . . 127.3 ?
C5 C4 N1 . . 121.2(2) ?
C5 C4 C3 . . 127.5(2) ?
N1 C4 C3 . . 111.2(2) ?
C4 C5 C6 . . 122.9(2) ?
C4 C5 C10 . . 117.5(2) ?
C6 C5 C10 . . 119.6(2) ?
C7 C6 N2 . . 105.4(2) ?
C7 C6 C5 . . 129.5(2) ?
N2 C6 C5 . . 124.9(2) ?
C6 C7 C8 . . 107.9(2) ?
C6 C7 H7 . . 126.0 ?
C8 C7 H7 . . 126.0 ?
C9 C8 C7 . . 107.6(2) ?
C9 C8 H8 . . 126.2 ?
C7 C8 H8 . . 126.2 ?
N2 C9 C8 . . 108.4(3) ?
N2 C9 Br2 . . 122.2(2) ?
C8 C9 Br2 . . 129.3(2) ?
C15 C10 C11 . . 119.3(2) ?
C15 C10 C5 . . 120.3(2) ?
C11 C10 C5 . . 120.3(2) ?
C12 C11 C10 . . 120.5(3) ?
C12 C11 H11 . . 119.7 ?
C10 C11 H11 . . 119.7 ?
C13 C12 C11 . . 119.5(3) ?
C13 C12 H12 . . 120.2 ?
C11 C12 H12 . . 120.2 ?
C12 C13 C14 . . 120.6(3) ?
C12 C13 H13 . . 119.7 ?
C14 C13 H13 . . 119.7 ?
C15 C14 C13 . . 120.1(3) ?
C15 C14 H14 . . 119.9 ?
C13 C14 H14 . . 119.9 ?
C14 C15 C10 . . 119.9(3) ?
C14 C15 H15 . . 120.1 ?
C10 C15 H15 . . 120.1 ?

loop_
_geom_bond_atom_site_label_1
_geom_bond_atom_site_label_2
_geom_bond_site_symmetry_2
_geom_bond_distance
_geom_bond_publ_flag
Br1 C1 . 1.847(2) ?
Br2 C9 . 1.885(3) ?
N1 C1 . 1.276(3) ?
N1 C4 . 1.401(3) ?
N2 C9 . 1.321(3) ?
N2 C6 . 1.382(3) ?
N2 H2 . 0.846(17) ?
C1 C2 . 1.432(4) ?
C2 C3 . 1.319(4) ?
C2 H2A . 0.93 ?
C3 C4 . 1.426(3) ?
C3 H3 . 0.93 ?
C4 C5 . 1.343(3) ?
C5 C6 . 1.419(3) ?
C5 C10 . 1.487(3) ?
C6 C7 . 1.362(3) ?
C7 C8 . 1.398(4) ?
C7 H7 . 0.93 ?
C8 C9 . 1.343(4) ?
C8 H8 . 0.93 ?
C10 C15 . 1.391(4) ?
C10 C11 . 1.408(3) ?
C11 C12 . 1.383(4) ?
C11 H11 . 0.93 ?
C12 C13 . 1.378(4) ?
C12 H12 . 0.93 ?
C13 C14 . 1.394(4) ?
C13 H13 . 0.93 ?
C14 C15 . 1.384(4) ?
C14 H14 . 0.93 ?
C15 H15 . 0.93 ?

loop_
_geom_hbond_atom_site_label_D
_geom_hbond_atom_site_label_H
_geom_hbond_atom_site_label_A
_geom_hbond_site_symmetry_A
_geom_hbond_distance_DH
_geom_hbond_distance_HA
_geom_hbond_distance_DA
_geom_hbond_angle_DHA
_geom_hbond_publ_flag
N2 H2 N1 . 0.846(17) 2.06(3) 2.643(3) 125.(2) ?

loop_
_geom_torsion_atom_site_label_1
_geom_torsion_atom_site_label_2
_geom_torsion_atom_site_label_3
_geom_torsion_atom_site_label_4
_geom_torsion_site_symmetry_1
_geom_torsion_site_symmetry_2
_geom_torsion_site_symmetry_3
_geom_torsion_site_symmetry_4
_geom_torsion
_geom_torsion_publ_flag
C4 N1 C1 C2 . . . . 0.1(3) ?
C4 N1 C1 Br1 . . . . -177.40(17) ?
N1 C1 C2 C3 . . . . -0.6(3) ?
Br1 C1 C2 C3 . . . . 176.8(2) ?
C1 C2 C3 C4 . . . . 0.7(3) ?
C1 N1 C4 C5 . . . . 177.4(2) ?
C1 N1 C4 C3 . . . . 0.3(3) ?
C2 C3 C4 C5 . . . . -177.5(3) ?
C2 C3 C4 N1 . . . . -0.7(3) ?
N1 C4 C5 C6 . . . . 1.8(4) ?
C3 C4 C5 C6 . . . . 178.3(2) ?
N1 C4 C5 C10 . . . . -178.8(2) ?
C3 C4 C5 C10 . . . . -2.2(4) ?
C9 N2 C6 C7 . . . . -0.6(3) ?
C9 N2 C6 C5 . . . . 175.9(2) ?
C4 C5 C6 C7 . . . . 175.5(3) ?
C10 C5 C6 C7 . . . . -3.9(4) ?
C4 C5 C6 N2 . . . . -0.2(4) ?
C10 C5 C6 N2 . . . . -179.6(2) ?
N2 C6 C7 C8 . . . . 0.3(3) ?
C5 C6 C7 C8 . . . . -176.0(2) ?
C6 C7 C8 C9 . . . . 0.1(3) ?
C6 N2 C9 C8 . . . . 0.7(3) ?
C6 N2 C9 Br2 . . . . -175.90(18) ?
C7 C8 C9 N2 . . . . -0.5(3) ?
C7 C8 C9 Br2 . . . . 175.8(2) ?
C4 C5 C10 C15 . . . . -64.8(3) ?
C6 C5 C10 C15 . . . . 114.7(3) ?
C4 C5 C10 C11 . . . . 114.9(3) ?
C6 C5 C10 C11 . . . . -65.7(3) ?
C15 C10 C11 C12 . . . . 0.9(4) ?
C5 C10 C11 C12 . . . . -178.8(2) ?
C10 C11 C12 C13 . . . . -1.0(4) ?
C11 C12 C13 C14 . . . . 0.5(5) ?
C12 C13 C14 C15 . . . . 0.0(5) ?
C13 C14 C15 C10 . . . . -0.1(4) ?
C11 C10 C15 C14 . . . . -0.4(4) ?
C5 C10 C15 C14 . . . . 179.3(2) ?
